data_7118668
loop_
_publ_author_name
'Nagaraju Barsu'
'Malay Sen'
'J. Richard Premkumar'
'Basker Sundararaju'

_publ_section_title
;
 Cobalt(III) catalyzed C-8 selective C-H and C-O coupling of quinoline
 N-oxide with internal alkynes via C-H activation and oxygen atom transfer
;
_journal_name_full Chem.Commun.
_journal_page_first 1338
_journal_volume 52
_journal_year 2016
_chemical_formula_sum 'C29 H21 N O'
_chemical_formula_weight 399.47
_chemical_name_systematic
; 
 ? 
;
_space_group_IT_number 19
_symmetry_cell_setting orthorhombic
_symmetry_space_group_name_Hall 'P 2ac 2ab'
_symmetry_space_group_name_H-M 'P 21 21 21'
_atom_sites_solution_hydrogens geom
_atom_sites_solution_primary direct
_atom_sites_solution_secondary difmap
_audit_creation_method SHELXL-97
_audit_update_record
;
2015-10-09 deposited with the CCDC.
2015-11-23 downloaded from the CCDC.
;
_cell_angle_alpha 90.00
_cell_angle_beta 90.00
_cell_angle_gamma 90.00
_cell_formula_units_Z 4
_cell_length_a 9.002(2)
_cell_length_b 13.225(3)
_cell_length_c 17.293(4)
_cell_measurement_temperature 100(2)
_cell_measurement_theta_max 24.33
_cell_measurement_theta_min 2.36
_cell_volume 2058.8(8)
_computing_cell_refinement 'Bruker SAINT'
_computing_data_collection 'Bruker APEX2'
_computing_data_reduction 'Bruker SAINT'
_computing_molecular_graphics 'Bruker SHELXTL'
_computing_publication_material 'Bruker SHELXTL'
_computing_structure_refinement 'SHELXL-97 (Sheldrick, 2008)'
_computing_structure_solution 'SHELXS-97 (Sheldrick, 2008)'
_diffrn_ambient_temperature 100(2)
_diffrn_measured_fraction_theta_full 0.999
_diffrn_measured_fraction_theta_max 0.999
_diffrn_measurement_device_type 'Bruker APEX-II CCD'
_diffrn_measurement_method '\f and \w scans'
_diffrn_radiation_monochromator graphite
_diffrn_radiation_source 'fine-focus sealed tube'
_diffrn_radiation_type MoK\a
_diffrn_radiation_wavelength 0.71073
_diffrn_reflns_av_R_equivalents 0.0547
_diffrn_reflns_av_sigmaI/netI 0.0607
_diffrn_reflns_limit_h_max 10
_diffrn_reflns_limit_h_min -10
_diffrn_reflns_limit_k_max 15
_diffrn_reflns_limit_k_min -13
_diffrn_reflns_limit_l_max 20
_diffrn_reflns_limit_l_min -20
_diffrn_reflns_number 10700
_diffrn_reflns_theta_full 25.38
_diffrn_reflns_theta_max 25.38
_diffrn_reflns_theta_min 1.94
_exptl_absorpt_coefficient_mu 0.077
_exptl_absorpt_correction_T_max 0.9900
_exptl_absorpt_correction_T_min 0.9847
_exptl_absorpt_correction_type numerical
_exptl_absorpt_process_details SADABS
_exptl_crystal_colour Colourless
_exptl_crystal_density_diffrn 1.289
_exptl_crystal_density_method 'not measured'
_exptl_crystal_description Needle
_exptl_crystal_F_000 840
_exptl_crystal_size_max 0.20
_exptl_crystal_size_mid 0.15
_exptl_crystal_size_min 0.13
_refine_diff_density_max 0.187
_refine_diff_density_min -0.179
_refine_diff_density_rms 0.044
_refine_ls_abs_structure_details 'Flack H D (1983), Acta Cryst. A39, 876-881'
_refine_ls_abs_structure_Flack 5(2)
_refine_ls_extinction_method none
_refine_ls_goodness_of_fit_ref 1.070
_refine_ls_hydrogen_treatment constr
_refine_ls_matrix_type full
_refine_ls_number_parameters 280
_refine_ls_number_reflns 3767
_refine_ls_number_restraints 0
_refine_ls_restrained_S_all 1.070
_refine_ls_R_factor_all 0.0624
_refine_ls_R_factor_gt 0.0451
_refine_ls_shift/su_max 0.000
_refine_ls_shift/su_mean 0.000
_refine_ls_structure_factor_coef Fsqd
_refine_ls_weighting_details 'calc w=1/[\s^2^(Fo^2^)+(0.0478P)^2^+0.2935P] where P=(Fo^2^+2Fc^2^)/3'
_refine_ls_weighting_scheme calc
_refine_ls_wR_factor_gt 0.0966
_refine_ls_wR_factor_ref 0.1162
_reflns_number_gt 3065
_reflns_number_total 3767
_reflns_threshold_expression >2sigma(I)
_cod_data_source_file c5cc08736h2.cif
_cod_data_source_block N_oxide
_cod_original_cell_volume 2058.7(8)
_cod_original_sg_symbol_H-M P2(1)2(1)2(1)
_cod_database_code 7118668

loop_
_symmetry_equiv_pos_as_xyz
'x, y, z'
'-x+1/2, -y, z+1/2'
'-x, y+1/2, -z+1/2'
'x+1/2, -y+1/2, -z'

loop_
_atom_site_label
_atom_site_type_symbol
_atom_site_fract_x
_atom_site_fract_y
_atom_site_fract_z
_atom_site_U_iso_or_equiv
_atom_site_adp_type
_atom_site_occupancy
_atom_site_symmetry_multiplicity
_atom_site_calc_flag
_atom_site_refinement_flags
_atom_site_disorder_assembly
_atom_site_disorder_group
O1 O 0.2251(2) 0.05923(13) 0.53655(10) 0.0321(5) Uani 1 1 d . . .
N2 N 0.1216(2) 0.17299(15) 0.36494(12) 0.0256(5) Uani 1 1 d . . .
C3 C 0.0355(3) -0.13489(19) 0.34280(16) 0.0311(6) Uani 1 1 d . . .
H3A H 0.0147 -0.2051 0.3387 0.037 Uiso 1 1 calc R . .
C4 C 0.0947(3) 0.07131(18) 0.35689(14) 0.0237(6) Uani 1 1 d . . .
C5 C 0.1887(3) 0.2203(2) 0.30779(14) 0.0252(6) Uani 1 1 d . . .
H5A H 0.2051 0.2909 0.3133 0.030 Uiso 1 1 calc R . .
C6 C 0.1057(3) -0.0867(2) 0.28408(15) 0.0311(6) Uani 1 1 d . . .
H6A H 0.1341 -0.1236 0.2393 0.037 Uiso 1 1 calc R . .
C7 C 0.0217(3) 0.01924(18) 0.41802(14) 0.0252(6) Uani 1 1 d . . .
C8 C 0.1201(3) 0.39276(19) 0.65946(15) 0.0294(6) Uani 1 1 d . . .
H8A H 0.1229 0.4545 0.6874 0.035 Uiso 1 1 calc R . .
C9 C -0.0103(3) 0.27684(18) 0.57623(14) 0.0248(6) Uani 1 1 d . . .
H9A H -0.0970 0.2593 0.5480 0.030 Uiso 1 1 calc R . .
C10 C 0.2368(3) 0.23886(18) 0.61972(13) 0.0237(6) Uani 1 1 d . . .
H10A H 0.3215 0.1960 0.6200 0.028 Uiso 1 1 calc R . .
C11 C -0.0045(3) 0.36718(19) 0.61628(14) 0.0271(6) Uani 1 1 d . . .
H11A H -0.0866 0.4122 0.6143 0.033 Uiso 1 1 calc R . .
C12 C -0.1313(3) 0.03144(18) 0.54324(13) 0.0234(6) Uani 1 1 d . . .
C13 C -0.1905(3) -0.0932(2) 0.63979(15) 0.0315(7) Uani 1 1 d . . .
H13A H -0.1598 -0.1474 0.6721 0.038 Uiso 1 1 calc R . .
C14 C 0.1122(3) 0.21090(18) 0.57726(14) 0.0235(6) Uani 1 1 d . . .
C15 C 0.1157(3) 0.11332(19) 0.53338(14) 0.0240(6) Uani 1 1 d . . .
C16 C -0.0219(3) 0.08153(18) 0.48840(14) 0.0235(6) Uani 1 1 d . . .
H16A H -0.0700 0.1447 0.4689 0.028 Uiso 1 1 calc R . .
C17 C 0.2384(3) 0.1738(2) 0.23849(13) 0.0251(6) Uani 1 1 d . . .
C18 C -0.0071(3) -0.08159(18) 0.41003(15) 0.0283(6) Uani 1 1 d . . .
H18A H -0.0567 -0.1166 0.4505 0.034 Uiso 1 1 calc R . .
C19 C -0.0888(3) -0.04668(18) 0.59200(14) 0.0269(6) Uani 1 1 d . . .
H19A H 0.0117 -0.0684 0.5924 0.032 Uiso 1 1 calc R . .
C20 C 0.1372(3) 0.01760(19) 0.28884(14) 0.0259(6) Uani 1 1 d . . .
C21 C 0.3183(3) 0.23409(19) 0.17910(15) 0.0289(7) Uani 1 1 d . . .
C22 C -0.3810(3) 0.01696(19) 0.59295(14) 0.0301(6) Uani 1 1 d . . .
H22A H -0.4814 0.0391 0.5931 0.036 Uiso 1 1 calc R . .
C23 C -0.3371(3) -0.06155(19) 0.64099(15) 0.0290(6) Uani 1 1 d . . .
H23A H -0.4069 -0.0932 0.6743 0.035 Uiso 1 1 calc R . .
C24 C 0.4303(3) 0.30096(19) 0.20130(17) 0.0336(7) Uani 1 1 d . . .
H24A H 0.4535 0.3090 0.2545 0.040 Uiso 1 1 calc R . .
C25 C 0.2091(3) 0.0728(2) 0.22955(14) 0.0278(6) Uani 1 1 d . . .
H25A H 0.2373 0.0395 0.1831 0.033 Uiso 1 1 calc R . .
C26 C -0.2783(3) 0.06310(19) 0.54476(14) 0.0262(6) Uani 1 1 d . . .
H26A H -0.3089 0.1172 0.5123 0.031 Uiso 1 1 calc R . .
C27 C 0.2850(3) 0.2240(2) 0.10050(15) 0.0371(7) Uani 1 1 d . . .
H27A H 0.2098 0.1782 0.0844 0.045 Uiso 1 1 calc R . .
C28 C 0.2396(3) 0.3277(2) 0.66133(14) 0.0265(6) Uani 1 1 d . . .
H28A H 0.3245 0.3442 0.6915 0.032 Uiso 1 1 calc R . .
C29 C 0.4737(4) 0.3460(2) 0.06880(19) 0.0470(9) Uani 1 1 d . . .
H29A H 0.5269 0.3840 0.0313 0.056 Uiso 1 1 calc R . .
C30 C 0.5080(4) 0.3557(2) 0.14623(19) 0.0429(8) Uani 1 1 d . . .
H30A H 0.5852 0.4002 0.1619 0.052 Uiso 1 1 calc R . .
C31 C 0.3617(4) 0.2807(2) 0.04582(17) 0.0447(8) Uani 1 1 d . . .
H31A H 0.3373 0.2747 -0.0074 0.054 Uiso 1 1 calc R . .

loop_
_atom_site_aniso_label
_atom_site_aniso_U_11
_atom_site_aniso_U_22
_atom_site_aniso_U_33
_atom_site_aniso_U_23
_atom_site_aniso_U_13
_atom_site_aniso_U_12
O1 0.0270(11) 0.0313(11) 0.0382(11) -0.0054(9) -0.0025(9) 0.0061(9)
N2 0.0248(12) 0.0265(11) 0.0254(11) 0.0005(9) -0.0001(10) -0.0013(10)
C3 0.0335(17) 0.0257(14) 0.0343(15) -0.0065(12) 0.0014(13) -0.0045(13)
C4 0.0206(14) 0.0268(13) 0.0237(13) 0.0002(11) -0.0025(11) -0.0011(11)
C5 0.0245(15) 0.0270(14) 0.0242(14) 0.0021(11) -0.0015(11) 0.0016(12)
C6 0.0317(16) 0.0322(15) 0.0295(14) -0.0087(12) 0.0019(13) -0.0008(13)
C7 0.0220(14) 0.0298(14) 0.0238(13) -0.0015(11) -0.0044(11) -0.0012(12)
C8 0.0363(17) 0.0253(14) 0.0265(14) -0.0028(11) 0.0048(13) -0.0044(13)
C9 0.0248(15) 0.0265(13) 0.0231(13) 0.0016(10) 0.0001(12) -0.0006(12)
C10 0.0244(15) 0.0267(14) 0.0200(13) 0.0048(11) 0.0023(11) 0.0015(11)
C11 0.0232(15) 0.0287(14) 0.0294(14) -0.0005(11) 0.0066(12) 0.0024(12)
C12 0.0270(15) 0.0224(13) 0.0209(13) 0.0005(11) -0.0014(12) 0.0025(11)
C13 0.0430(18) 0.0267(15) 0.0247(14) 0.0015(12) 0.0020(13) 0.0062(13)
C14 0.0275(15) 0.0244(13) 0.0186(12) 0.0054(10) 0.0050(11) -0.0023(12)
C15 0.0244(15) 0.0251(13) 0.0225(13) 0.0013(11) 0.0042(12) 0.0051(12)
C16 0.0245(14) 0.0235(12) 0.0223(13) 0.0034(10) -0.0008(11) -0.0013(12)
C17 0.0208(15) 0.0323(15) 0.0221(13) 0.0015(11) -0.0025(11) 0.0021(12)
C18 0.0284(15) 0.0276(14) 0.0287(14) 0.0001(11) 0.0014(12) -0.0011(12)
C19 0.0263(15) 0.0254(13) 0.0288(14) -0.0001(12) -0.0015(12) 0.0016(11)
C20 0.0227(15) 0.0311(15) 0.0240(14) -0.0033(11) -0.0036(12) -0.0009(12)
C21 0.0275(16) 0.0298(15) 0.0293(15) 0.0022(12) 0.0058(12) 0.0115(12)
C22 0.0298(16) 0.0337(15) 0.0268(15) -0.0034(12) 0.0053(13) -0.0003(13)
C23 0.0320(16) 0.0275(14) 0.0273(14) 0.0012(12) 0.0055(12) -0.0029(12)
C24 0.0325(17) 0.0295(15) 0.0389(16) 0.0048(13) 0.0050(13) 0.0048(13)
C25 0.0243(15) 0.0380(16) 0.0212(13) -0.0024(12) -0.0018(11) 0.0054(13)
C26 0.0294(16) 0.0244(14) 0.0247(13) -0.0002(11) -0.0019(12) 0.0023(12)
C27 0.0401(18) 0.0388(16) 0.0325(16) -0.0006(13) 0.0056(14) 0.0103(14)
C28 0.0230(15) 0.0349(15) 0.0216(13) -0.0001(11) -0.0012(12) -0.0013(12)
C29 0.050(2) 0.0377(17) 0.053(2) 0.0194(15) 0.0229(18) 0.0156(17)
C30 0.044(2) 0.0311(15) 0.053(2) 0.0144(14) 0.0123(17) 0.0065(15)
C31 0.060(2) 0.0452(18) 0.0289(16) 0.0118(14) 0.0118(16) 0.0278(18)

loop_
_atom_type_symbol
_atom_type_description
_atom_type_scat_dispersion_real
_atom_type_scat_dispersion_imag
_atom_type_scat_source
C C 0.0033 0.0016 'International Tables Vol C Tables 4.2.6.8 and 6.1.1.4'
H H 0.0000 0.0000 'International Tables Vol C Tables 4.2.6.8 and 6.1.1.4'
N N 0.0061 0.0033 'International Tables Vol C Tables 4.2.6.8 and 6.1.1.4'
O O 0.0106 0.0060 'International Tables Vol C Tables 4.2.6.8 and 6.1.1.4'

loop_
_geom_angle_atom_site_label_1
_geom_angle_atom_site_label_2
_geom_angle_atom_site_label_3
_geom_angle
_geom_angle_site_symmetry_1
_geom_angle_site_symmetry_3
C5 N2 C4 118.0(2) . .
C6 C3 C18 120.6(2) . .
N2 C4 C7 118.7(2) . .
N2 C4 C20 121.6(2) . .
C7 C4 C20 119.7(2) . .
N2 C5 C17 124.9(2) . .
C3 C6 C20 120.6(2) . .
C18 C7 C4 119.0(2) . .
C18 C7 C16 124.1(2) . .
C4 C7 C16 116.8(2) . .
C28 C8 C11 119.4(2) . .
C11 C9 C14 120.0(2) . .
C28 C10 C14 121.1(2) . .
C9 C11 C8 120.7(2) . .
C19 C12 C26 118.4(2) . .
C19 C12 C16 121.7(2) . .
C26 C12 C16 119.9(2) . .
C19 C13 C23 120.5(2) . .
C10 C14 C9 118.3(2) . .
C10 C14 C15 118.7(2) . .
C9 C14 C15 123.0(2) . .
O1 C15 C14 120.0(2) . .
O1 C15 C16 121.2(2) . .
C14 C15 C16 118.7(2) . .
C12 C16 C7 115.5(2) . .
C12 C16 C15 109.21(19) . .
C7 C16 C15 110.4(2) . .
C25 C17 C5 117.2(2) . .
C25 C17 C21 122.6(2) . .
C5 C17 C21 120.2(2) . .
C7 C18 C3 121.3(3) . .
C13 C19 C12 120.9(3) . .
C6 C20 C25 123.6(2) . .
C6 C20 C4 118.8(2) . .
C25 C20 C4 117.6(2) . .
C24 C21 C27 118.9(3) . .
C24 C21 C17 120.0(2) . .
C27 C21 C17 121.1(3) . .
C26 C22 C23 120.0(3) . .
C13 C23 C22 119.3(3) . .
C30 C24 C21 120.5(3) . .
C17 C25 C20 120.6(2) . .
C22 C26 C12 121.0(2) . .
C31 C27 C21 120.2(3) . .
C8 C28 C10 120.4(2) . .
C30 C29 C31 119.9(3) . .
C29 C30 C24 120.4(3) . .
C29 C31 C27 120.2(3) . .

loop_
_geom_bond_atom_site_label_1
_geom_bond_atom_site_label_2
_geom_bond_distance
_geom_bond_site_symmetry_2
O1 C15 1.218(3) .
N2 C5 1.316(3) .
N2 C4 1.374(3) .
C3 C6 1.355(4) .
C3 C18 1.413(4) .
C4 C7 1.423(3) .
C4 C20 1.427(3) .
C5 C17 1.419(3) .
C6 C20 1.411(4) .
C7 C18 1.366(3) .
C7 C16 1.521(3) .
C8 C28 1.378(4) .
C8 C11 1.390(4) .
C9 C11 1.382(3) .
C9 C14 1.406(4) .
C10 C28 1.378(3) .
C10 C14 1.391(4) .
C12 C19 1.387(3) .
C12 C26 1.388(4) .
C12 C16 1.519(3) .
C13 C19 1.378(4) .
C13 C23 1.385(4) .
C14 C15 1.497(3) .
C15 C16 1.522(4) .
C17 C25 1.370(4) .
C17 C21 1.486(4) .
C20 C25 1.415(4) .
C21 C24 1.396(4) .
C21 C27 1.398(4) .
C22 C26 1.386(4) .
C22 C23 1.387(4) .
C24 C30 1.386(4) .
C27 C31 1.391(4) .
C29 C30 1.380(5) .
C29 C31 1.386(5) .

loop_
_geom_torsion_atom_site_label_1
_geom_torsion_atom_site_label_2
_geom_torsion_atom_site_label_3
_geom_torsion_atom_site_label_4
_geom_torsion
_geom_torsion_site_symmetry_1
_geom_torsion_site_symmetry_2
_geom_torsion_site_symmetry_3
_geom_torsion_site_symmetry_4
C5 N2 C4 C7 -179.7(2) . . . .
C5 N2 C4 C20 -0.2(4) . . . .
C4 N2 C5 C17 -1.3(4) . . . .
C18 C3 C6 C20 -0.2(4) . . . .
N2 C4 C7 C18 179.2(2) . . . .
C20 C4 C7 C18 -0.3(4) . . . .
N2 C4 C7 C16 0.2(3) . . . .
C20 C4 C7 C16 -179.3(2) . . . .
C14 C9 C11 C8 -1.6(4) . . . .
C28 C8 C11 C9 0.8(4) . . . .
C28 C10 C14 C9 1.5(4) . . . .
C28 C10 C14 C15 -179.9(2) . . . .
C11 C9 C14 C10 0.5(4) . . . .
C11 C9 C14 C15 -178.1(2) . . . .
C10 C14 C15 O1 1.5(3) . . . .
C9 C14 C15 O1 -180.0(2) . . . .
C10 C14 C15 C16 178.6(2) . . . .
C9 C14 C15 C16 -2.8(3) . . . .
C19 C12 C16 C7 73.8(3) . . . .
C26 C12 C16 C7 -105.5(3) . . . .
C19 C12 C16 C15 -51.3(3) . . . .
C26 C12 C16 C15 129.3(2) . . . .
C18 C7 C16 C12 -13.3(4) . . . .
C4 C7 C16 C12 165.6(2) . . . .
C18 C7 C16 C15 111.2(3) . . . .
C4 C7 C16 C15 -69.9(3) . . . .
O1 C15 C16 C12 94.9(3) . . . .
C14 C15 C16 C12 -82.2(3) . . . .
O1 C15 C16 C7 -33.1(3) . . . .
C14 C15 C16 C7 149.8(2) . . . .
N2 C5 C17 C25 2.6(4) . . . .
N2 C5 C17 C21 -177.6(2) . . . .
C4 C7 C18 C3 0.6(4) . . . .
C16 C7 C18 C3 179.5(2) . . . .
C6 C3 C18 C7 -0.4(4) . . . .
C23 C13 C19 C12 -1.1(4) . . . .
C26 C12 C19 C13 1.2(4) . . . .
C16 C12 C19 C13 -178.1(2) . . . .
C3 C6 C20 C25 -179.5(3) . . . .
C3 C6 C20 C4 0.5(4) . . . .
N2 C4 C20 C6 -179.7(2) . . . .
C7 C4 C20 C6 -0.2(4) . . . .
N2 C4 C20 C25 0.3(4) . . . .
C7 C4 C20 C25 179.8(2) . . . .
C25 C17 C21 C24 -135.3(3) . . . .
C5 C17 C21 C24 44.8(4) . . . .
C25 C17 C21 C27 43.6(4) . . . .
C5 C17 C21 C27 -136.3(3) . . . .
C19 C13 C23 C22 0.6(4) . . . .
C26 C22 C23 C13 -0.3(4) . . . .
C27 C21 C24 C30 -0.5(4) . . . .
C17 C21 C24 C30 178.4(2) . . . .
C5 C17 C25 C20 -2.3(4) . . . .
C21 C17 C25 C20 177.8(2) . . . .
C6 C20 C25 C17 -178.9(3) . . . .
C4 C20 C25 C17 1.1(4) . . . .
C23 C22 C26 C12 0.5(4) . . . .
C19 C12 C26 C22 -0.9(4) . . . .
C16 C12 C26 C22 178.4(2) . . . .
C24 C21 C27 C31 -0.7(4) . . . .
C17 C21 C27 C31 -179.6(3) . . . .
C11 C8 C28 C10 1.1(4) . . . .
C14 C10 C28 C8 -2.3(4) . . . .
C31 C29 C30 C24 -0.4(4) . . . .
C21 C24 C30 C29 1.1(4) . . . .
C30 C29 C31 C27 -0.8(4) . . . .
C21 C27 C31 C29 1.4(4) . . . .
